data_1506750
loop_
_publ_author_name
'Moriuchi, Toshiyuki'
'Nagai, Takayoshi'
'Hirao, Toshikazu'

_publ_section_title
;
 Chirality organization of ferrocenes bearing dipeptide chains of
 heterochiral sequence.
;
_journal_issue 23
_journal_name_full 'Organic letters'
_journal_page_first 5265
_journal_page_last 5268
_journal_paper_doi 10.1021/ol052134t
_journal_volume 7
_journal_year 2005
_chemical_formula_moiety 'C24 H27 Fe N4 O3.50 '
_chemical_formula_sum 'C24 H27 Fe N4 O3.5'
_chemical_formula_weight 483.35
_space_group_IT_number 4
_symmetry_cell_setting monoclinic
_symmetry_Int_Tables_number 4
_symmetry_space_group_name_Hall 'P 2yb'
_symmetry_space_group_name_H-M 'P 1 21 1'
_cell_angle_alpha 90
_cell_angle_beta 94.683(2)
_cell_angle_gamma 90
_cell_formula_units_Z 4
_cell_length_a 10.9323(2)
_cell_length_b 19.5778(4)
_cell_length_c 12.2868(3)
_cell_measurement_reflns_used 22990
_cell_measurement_temperature 277.2
_cell_measurement_theta_max 27.5
_cell_measurement_theta_min 1.9
_cell_volume 2620.97(10)
_computing_cell_refinement PROCESS-AUTO
_computing_data_collection PROCESS-AUTO
_computing_data_reduction 'teXsan Ver. 1.11'
_computing_publication_material 'teXsan Ver. 1.11'
_computing_structure_refinement SHELXL97
_computing_structure_solution SIR92
_diffrn_detector_area_resol_mean 10.00
_diffrn_measurement_device_type 'Rigaku RAXIS-RAPID Imaging Plate'
_diffrn_measurement_method \w
_diffrn_radiation_type 'Mo K\a'
_diffrn_radiation_wavelength 0.7107
_diffrn_reflns_av_R_equivalents 0.049
_diffrn_reflns_limit_h_max 14
_diffrn_reflns_limit_h_min -14
_diffrn_reflns_limit_k_max 25
_diffrn_reflns_limit_k_min -24
_diffrn_reflns_limit_l_max 15
_diffrn_reflns_limit_l_min -15
_diffrn_reflns_number 24908
_diffrn_reflns_theta_max 27.48
_exptl_absorpt_coefficient_mu 0.606
_exptl_absorpt_correction_T_max 0.941
_exptl_absorpt_correction_T_min 0.641
_exptl_absorpt_correction_type multi-scan
_exptl_absorpt_process_details '(Higashi, 1995)'
_exptl_crystal_colour orange
_exptl_crystal_density_diffrn 1.225
_exptl_crystal_density_method 'not measured'
_exptl_crystal_description needle
_exptl_crystal_size_max 0.500
_exptl_crystal_size_mid 0.200
_exptl_crystal_size_min 0.100
_refine_diff_density_max 1.12
_refine_diff_density_min -0.33
_refine_ls_abs_structure_Flack 0.01(2)
_refine_ls_extinction_coef 0.0000
_refine_ls_extinction_expression Fc^*^=kFc[1+0.001xFc^2^\l^3^/sin(2\q)]^-1/4^
_refine_ls_extinction_method SHELXL
_refine_ls_goodness_of_fit_ref 1.388
_refine_ls_number_parameters 602
_refine_ls_number_reflns 7745
_refine_ls_R_factor_gt 0.0820
_refine_ls_shift/su_max -5.2230
_refine_ls_structure_factor_coef Fsqd
_refine_ls_weighting_details 'w = 1/[\s^2^(Fo^2^) + (0.1000P)^2^+0.0000P] where P=(Fo^2^+2Fc^2^)/3'
_refine_ls_weighting_scheme calc
_refine_ls_wR_factor_ref 0.2202
_reflns_number_gt 7745
_reflns_number_total 11037
_reflns_threshold_expression >2.0sigma(I)
_cod_data_source_file ol052134trom20050904_114532.cif
_cod_data_source_block nagai1211
_cod_depositor_comments
;
The following automatic conversions were performed:
data name '_geom_hbond_site_distance_dh' replaced with
'_geom_hbond_distance_DH' as specified in the replacement file
'/home/antanas/src/cod-tools/trunk/data/replacement-values/replacement_tags.lst'.

data
name '_geom_hbond_site_distance_ha' replaced with
'_geom_hbond_distance_HA' as specified in the replacement file
'/home/antanas/src/cod-tools/trunk/data/replacement-values/replacement_tags.lst'.

data
name '_geom_hbond_site_distance_da' replaced with
'_geom_hbond_distance_DA' as specified in the replacement file
'/home/antanas/src/cod-tools/trunk/data/replacement-values/replacement_tags.lst'.

Automatic conversion script
Id: cif_correct_tags 5005 2017-03-03 11:38:54Z antanas 
;
_cod_original_cell_volume 2620.97(9)
_cod_original_formula_sum 'C24 H27 Fe N4 O3.50 '
_cod_database_code 1506750

loop_
_symmetry_equiv_pos_as_xyz
x,y,z
-x,1/2+y,-z

loop_
_atom_site_label
_atom_site_type_symbol
_atom_site_fract_x
_atom_site_fract_y
_atom_site_fract_z
_atom_site_U_iso_or_equiv
_atom_site_adp_type
_atom_site_occupancy
_atom_site_calc_flag
Fe(1) Fe -0.70195(7) -0.86210(4) -0.40331(8) 0.0569(2) Uani 1.00 d
Fe(2) Fe -1.13002(8) -1.09014(5) -0.22002(8) 0.0649(3) Uani 1.00 d
O(1) O -0.9659(5) -0.7292(2) -0.4818(6) 0.086(2) Uani 1.00 d
O(2) O -1.2239(6) -0.8090(3) -0.6332(5) 0.103(2) Uani 1.00 d
O(3) O -1.4308(5) -0.7073(3) -0.3876(5) 0.087(2) Uani 1.00 d
O(4) O -1.0526(5) -0.9776(2) -0.4658(5) 0.083(2) Uani 1.00 d
O(5) O -0.9434(5) -1.0931(3) -0.6960(5) 0.085(2) Uani 1.00 d
O(6) O -1.2323(5) -0.9936(3) -0.8777(4) 0.085(2) Uani 1.00 d
O(7) O -0.850(3) -0.282(1) -0.921(2) 0.64(3) Uani 1.00 d
N(1) N -1.0419(5) -0.8324(3) -0.4613(5) 0.060(1) Uani 1.00 d
N(2) N -1.2726(5) -0.7137(3) -0.5519(5) 0.058(1) Uani 1.00 d
N(3) N -1.2992(5) -0.6416(3) -0.2787(5) 0.061(1) Uani 1.00 d
N(4) N -1.2882(5) -0.6128(4) -0.0993(5) 0.078(2) Uani 1.00 d
N(5) N -1.0884(5) -1.0854(3) -0.5163(4) 0.058(1) Uani 1.00 d
N(6) N -1.0173(5) -0.9898(3) -0.7438(4) 0.060(1) Uani 1.00 d
N(7) N -1.3149(6) -0.9056(3) -0.7864(5) 0.070(2) Uani 1.00 d
N(8) N -1.4883(8) -0.8437(5) -0.8106(8) 0.120(3) Uani 1.00 d
C(1) C -0.8338(7) -0.8227(4) -0.5092(6) 0.065(2) Uani 1.00 d
C(2) C -0.8085(7) -0.8917(4) -0.5368(6) 0.065(2) Uani 1.00 d
C(3) C -0.6808(8) -0.8939(5) -0.5583(7) 0.078(2) Uani 1.00 d
C(4) C -0.6291(7) -0.8300(5) -0.5445(7) 0.087(2) Uani 1.00 d
C(5) C -0.7215(8) -0.7853(4) -0.5145(7) 0.080(2) Uani 1.00 d
C(6) C -0.9520(6) -0.7914(3) -0.4834(6) 0.059(2) Uani 1.00 d
C(7A) C -1.1636(7) -0.8041(3) -0.4433(6) 0.066(2) Uani 1.00 d
C(7B) C -1.2462(8) -0.8588(5) -0.4060(8) 0.092(2) Uani 1.00 d
C(8) C -1.2195(7) -0.7742(3) -0.5491(6) 0.065(2) Uani 1.00 d
C(9A) C -1.2534(6) -0.6620(3) -0.4638(6) 0.056(1) Uani 1.00 d
C(9B) C -1.2899(8) -0.5952(4) -0.5263(7) 0.082(2) Uani 1.00 d
C(9C) C -1.377(1) -0.6185(5) -0.619(1) 0.120(5) Uani 1.00 d
C(9D) C -1.3377(7) -0.6874(4) -0.6515(7) 0.075(2) Uani 1.00 d
C(10) C -1.3381(6) -0.6733(3) -0.3745(6) 0.058(2) Uani 1.00 d
C(11) C -1.3559(6) -0.6390(4) -0.1821(6) 0.066(2) Uani 1.00 d
C(12) C -1.4762(7) -0.6637(6) -0.1718(7) 0.091(3) Uani 1.00 d
C(13) C -1.5195(8) -0.6587(8) -0.0695(9) 0.115(4) Uani 1.00 d
C(14) C -1.4497(8) -0.6320(8) 0.0161(9) 0.126(4) Uani 1.00 d
C(15) C -1.3354(9) -0.6100(6) -0.0019(8) 0.104(3) Uani 1.00 d
C(16) C -0.7720(7) -0.8726(4) -0.2548(6) 0.068(2) Uani 1.00 d
C(17) C -0.6825(8) -0.8209(4) -0.2517(7) 0.076(2) Uani 1.00 d
C(18) C -0.5716(7) -0.8494(4) -0.2782(7) 0.080(2) Uani 1.00 d
C(19) C -0.5914(7) -0.9187(5) -0.2952(7) 0.081(2) Uani 1.00 d
C(20) C -0.7166(8) -0.9342(4) -0.2855(7) 0.072(2) Uani 1.00 d
C(21) C -1.0111(6) -1.0645(4) -0.3310(5) 0.060(2) Uani 1.00 d
C(22) C -0.9919(6) -1.1339(4) -0.2955(6) 0.064(2) Uani 1.00 d
C(23) C -0.9610(8) -1.1324(7) -0.1817(8) 0.097(3) Uani 1.00 d
C(24) C -0.9630(8) -1.0660(9) -0.1471(9) 0.127(5) Uani 1.00 d
C(25) C -0.9941(7) -1.0209(5) -0.2393(7) 0.077(2) Uani 1.00 d
C(26) C -1.0498(6) -1.0399(3) -0.4406(6) 0.057(2) Uani 1.00 d
C(27A) C -1.1342(6) -1.0642(4) -0.6247(7) 0.069(2) Uani 1.00 d
C(27B) C -1.2120(8) -1.1212(5) -0.6777(8) 0.095(3) Uani 1.00 d
C(28) C -1.0235(5) -1.0489(4) -0.6938(5) 0.058(1) Uani 1.00 d
C(29A) C -1.1020(6) -0.9323(3) -0.7419(5) 0.058(1) Uani 1.00 d
C(29B) C -1.0365(8) -0.8756(5) -0.7962(7) 0.089(2) Uani 1.00 d
C(29C) C -0.9579(9) -0.9106(6) -0.8773(9) 0.102(3) Uani 1.00 d
C(29D) C -0.9184(8) -0.9772(5) -0.8156(7) 0.084(2) Uani 1.00 d
C(30) C -1.2232(6) -0.9491(4) -0.8094(5) 0.058(2) Uani 1.00 d
C(31) C -1.4292(7) -0.8973(5) -0.8445(7) 0.074(2) Uani 1.00 d
C(32) C -1.4710(8) -0.9406(6) -0.9287(8) 0.099(3) Uani 1.00 d
C(33) C -1.587(1) -0.9217(7) -0.9861(9) 0.121(4) Uani 1.00 d
C(34) C -1.6472(10) -0.868(1) -0.955(1) 0.145(6) Uani 1.00 d
C(35) C -1.599(1) -0.8319(9) -0.865(2) 0.158(6) Uani 1.00 d
C(36) C -1.3000(7) -1.075(1) -0.292(1) 0.143(6) Uani 1.00 d
C(37) C -1.2800(9) -1.0337(8) -0.193(2) 0.129(5) Uani 1.00 d
C(38) C -1.2547(9) -1.0813(8) -0.1085(9) 0.110(4) Uani 1.00 d
C(39) C -1.2585(9) -1.1457(6) -0.1499(9) 0.102(3) Uani 1.00 d
C(40) C -1.2850(10) -1.1435(7) -0.260(1) 0.110(4) Uani 1.00 d
H(1) H -0.8656 -0.9294 -0.5415 0.0776 Uiso 1.00 calc
H(2) H -0.6370 -0.9343 -0.5762 0.0937 Uiso 1.00 calc
H(3) H -0.5453 -0.8181 -0.5517 0.1038 Uiso 1.00 calc
H(4) H -0.7106 -0.7374 -0.4979 0.0978 Uiso 1.00 calc
H(5) H -1.042(7) -0.880(2) -0.481(6) 0.1202(3) Uiso 1.00 calc
H(6) H -1.1548 -0.7692 -0.3891 0.0800 Uiso 1.00 calc
H(7) H -1.3246 -0.8410 -0.3951 0.1109 Uiso 1.00 calc
H(8) H -1.2546 -0.8945 -0.4594 0.1109 Uiso 1.00 calc
H(9) H -1.2112 -0.8783 -0.3388 0.1109 Uiso 1.00 calc
H(10) H -1.1692 -0.6609 -0.4358 0.0688 Uiso 1.00 calc
H(11) H -1.3279 -0.5634 -0.4808 0.0979 Uiso 1.00 calc
H(12) H -1.2195 -0.5733 -0.5533 0.0979 Uiso 1.00 calc
H(13) H -1.4583 -0.6211 -0.5958 0.1506 Uiso 1.00 calc
H(14) H -1.3766 -0.5885 -0.6793 0.1506 Uiso 1.00 calc
H(15) H -1.2859 -0.6849 -0.7093 0.0908 Uiso 1.00 calc
H(16) H -1.4072 -0.7154 -0.6734 0.0908 Uiso 1.00 calc
H(17) H -1.224(4) -0.620(3) -0.291(6) 0.0753(3) Uiso 1.00 calc
H(18) H -1.5250 -0.6834 -0.2329 0.1073 Uiso 1.00 calc
H(19) H -1.6004 -0.6726 -0.0582 0.1375 Uiso 1.00 calc
H(20) H -1.4807 -0.6293 0.0873 0.1447 Uiso 1.00 calc
H(21) H -1.2853 -0.5903 0.0582 0.1273 Uiso 1.00 calc
H(22) H -0.8572 -0.8664 -0.2401 0.0815 Uiso 1.00 calc
H(23) H -0.6942 -0.7735 -0.2356 0.0931 Uiso 1.00 calc
H(24) H -0.4955 -0.8259 -0.2817 0.0939 Uiso 1.00 calc
H(25) H -0.5298 -0.9498 -0.3151 0.0989 Uiso 1.00 calc
H(26) H -0.7534 -0.9786 -0.2958 0.0899 Uiso 1.00 calc
H(27) H -0.9977 -1.1734 -0.3417 0.0785 Uiso 1.00 calc
H(28) H -0.9442 -1.1718 -0.1356 0.1158 Uiso 1.00 calc
H(29) H -0.9474 -1.0522 -0.0719 0.1536 Uiso 1.00 calc
H(30) H -0.9999 -0.9714 -0.2382 0.0952 Uiso 1.00 calc
H(31) H -1.072(7) -1.134(2) -0.513(6) 0.0550(3) Uiso 1.00 calc
H(32) H -1.1836 -1.0235 -0.6199 0.0834 Uiso 1.00 calc
H(33) H -1.2791 -1.1315 -0.6375 0.1133 Uiso 1.00 calc
H(34) H -1.2420 -1.1081 -0.7509 0.1133 Uiso 1.00 calc
H(35) H -1.1623 -1.1612 -0.6836 0.1133 Uiso 1.00 calc
H(36) H -1.1175 -0.9214 -0.6683 0.0707 Uiso 1.00 calc
H(37) H -1.0932 -0.8438 -0.8328 0.1067 Uiso 1.00 calc
H(38) H -0.9847 -0.8495 -0.7436 0.1067 Uiso 1.00 calc
H(39) H -1.0045 -0.9198 -0.9458 0.1210 Uiso 1.00 calc
H(40) H -0.8879 -0.8835 -0.8937 0.1210 Uiso 1.00 calc
H(41) H -0.8412 -0.9728 -0.7735 0.1028 Uiso 1.00 calc
H(42) H -0.9119 -1.0157 -0.8644 0.1028 Uiso 1.00 calc
H(43) H -1.307(8) -0.873(4) -0.730(5) 0.1165(3) Uiso 1.00 calc
H(44) H -1.4259 -0.9803 -0.9459 0.1182 Uiso 1.00 calc
H(45) H -1.6234 -0.9508 -1.0456 0.1387 Uiso 1.00 calc
H(46) H -1.7207 -0.8540 -0.9978 0.1684 Uiso 1.00 calc
H(47) H -1.6452 -0.7937 -0.8419 0.1887 Uiso 1.00 calc
H(48) H -1.3223 -1.0574 -0.3645 0.1727 Uiso 1.00 calc
H(49) H -1.2839 -0.9866 -0.1843 0.1571 Uiso 1.00 calc
H(50) H -1.2362 -1.0703 -0.0331 0.1299 Uiso 1.00 calc
H(51) H -1.2423 -1.1860 -0.1072 0.1267 Uiso 1.00 calc
H(52) H -1.2905 -1.1825 -0.3071 0.1322 Uiso 1.00 calc
H(53) H -0.9163 -0.3106 -0.9471 0.6101 Uiso 1.00 calc
H(54) H -0.7841 -0.3034 -0.8920 0.6101 Uiso 1.00 calc

loop_
_atom_site_aniso_label
_atom_site_aniso_U_11
_atom_site_aniso_U_22
_atom_site_aniso_U_33
_atom_site_aniso_U_12
_atom_site_aniso_U_13
_atom_site_aniso_U_23
Fe(1) 0.0456(4) 0.0539(5) 0.0706(5) -0.0062(4) 0.0010(4) 0.0073(5)
Fe(2) 0.0508(5) 0.0836(7) 0.0623(5) -0.0148(5) 0.0173(4) -0.0143(5)
O(1) 0.089(4) 0.041(2) 0.127(5) 0.002(2) -0.002(3) 0.008(3)
O(2) 0.113(5) 0.090(4) 0.101(4) 0.039(4) -0.029(4) -0.047(4)
O(3) 0.067(3) 0.099(4) 0.099(4) -0.038(3) 0.022(3) -0.034(3)
O(4) 0.096(4) 0.046(3) 0.110(4) -0.005(3) 0.027(3) 0.002(3)
O(5) 0.070(3) 0.096(3) 0.092(3) 0.040(3) 0.024(3) 0.023(3)
O(6) 0.081(3) 0.100(4) 0.069(3) 0.031(3) -0.018(3) -0.041(3)
O(7) 1.17(6) 0.49(3) 0.21(2) -0.61(4) -0.26(3) 0.08(2)
N(1) 0.060(3) 0.039(2) 0.079(4) 0.003(2) -0.003(3) -0.003(3)
N(2) 0.055(3) 0.054(3) 0.065(3) 0.009(2) -0.006(2) -0.007(3)
N(3) 0.045(3) 0.062(3) 0.078(4) -0.008(2) 0.013(3) -0.010(3)
N(4) 0.053(3) 0.115(6) 0.066(4) -0.016(3) 0.007(3) -0.011(3)
N(5) 0.067(3) 0.040(3) 0.070(3) 0.009(3) 0.015(2) 0.004(3)
N(6) 0.054(3) 0.076(3) 0.049(3) 0.016(2) 0.004(2) 0.007(3)
N(7) 0.061(3) 0.076(4) 0.070(4) 0.015(3) -0.009(3) -0.007(3)
N(8) 0.091(5) 0.127(7) 0.139(7) 0.056(5) -0.017(5) -0.024(6)
C(1) 0.064(4) 0.060(4) 0.070(4) -0.002(3) -0.002(3) 0.011(3)
C(2) 0.069(4) 0.062(4) 0.063(4) 0.001(3) -0.003(3) -0.005(3)
C(3) 0.071(5) 0.088(5) 0.076(5) 0.005(4) 0.007(4) -0.004(4)
C(4) 0.060(4) 0.116(7) 0.085(5) -0.011(5) 0.017(4) 0.014(5)
C(5) 0.076(5) 0.080(5) 0.083(5) -0.016(4) -0.004(4) 0.028(4)
C(6) 0.064(4) 0.039(3) 0.072(4) -0.004(3) -0.012(3) 0.014(3)
C(7A) 0.066(4) 0.056(4) 0.075(4) 0.020(3) -0.003(3) -0.013(3)
C(7B) 0.069(4) 0.081(5) 0.127(7) 0.000(5) 0.020(4) 0.007(6)
C(8) 0.070(4) 0.048(3) 0.077(5) 0.017(3) -0.005(3) -0.015(3)
C(9A) 0.054(3) 0.039(3) 0.077(4) 0.003(2) 0.013(3) -0.010(3)
C(9B) 0.087(5) 0.049(4) 0.112(6) 0.008(4) 0.025(4) 0.018(4)
C(9C) 0.113(8) 0.071(6) 0.17(1) 0.012(5) -0.060(8) 0.028(6)
C(9D) 0.060(4) 0.086(5) 0.075(5) 0.014(4) -0.007(4) 0.003(4)
C(10) 0.045(3) 0.048(3) 0.082(4) -0.002(2) 0.009(3) -0.009(3)
C(11) 0.045(3) 0.076(4) 0.079(4) -0.003(3) 0.012(3) -0.004(4)
C(12) 0.052(4) 0.142(8) 0.080(5) -0.027(4) 0.019(4) -0.018(5)
C(13) 0.058(5) 0.19(1) 0.101(7) -0.016(6) 0.034(5) -0.013(7)
C(14) 0.060(5) 0.23(1) 0.089(6) -0.021(6) 0.027(5) -0.018(7)
C(15) 0.073(5) 0.16(1) 0.083(6) -0.017(6) 0.008(4) -0.022(6)
C(16) 0.060(4) 0.078(4) 0.064(4) -0.007(4) -0.004(3) 0.009(3)
C(17) 0.078(5) 0.063(4) 0.085(5) -0.009(4) -0.006(4) -0.008(4)
C(18) 0.056(4) 0.095(6) 0.087(5) -0.020(4) -0.007(4) 0.004(4)
C(19) 0.065(4) 0.087(6) 0.090(5) 0.020(4) 0.001(4) 0.018(5)
C(20) 0.079(5) 0.060(4) 0.077(5) -0.001(4) 0.001(4) 0.007(4)
C(21) 0.042(3) 0.078(4) 0.061(4) -0.013(3) 0.015(3) -0.002(3)
C(22) 0.055(4) 0.076(4) 0.064(4) 0.009(3) 0.014(3) 0.004(3)
C(23) 0.067(5) 0.145(9) 0.079(6) 0.017(5) 0.013(4) 0.022(6)
C(24) 0.060(5) 0.23(2) 0.095(7) -0.037(7) 0.008(4) -0.059(9)
C(25) 0.064(4) 0.092(6) 0.078(5) -0.029(4) 0.019(4) -0.020(4)
C(26) 0.053(3) 0.037(3) 0.083(5) -0.005(2) 0.023(3) -0.003(3)
C(27A) 0.053(4) 0.070(4) 0.084(5) 0.020(3) 0.017(3) 0.011(4)
C(27B) 0.064(5) 0.116(7) 0.100(6) -0.010(4) -0.020(4) -0.004(5)
C(28) 0.046(3) 0.070(4) 0.060(4) 0.017(3) 0.009(3) 0.000(3)
C(29A) 0.054(3) 0.066(4) 0.052(3) 0.010(3) -0.005(3) 0.000(3)
C(29B) 0.086(5) 0.090(6) 0.088(5) 0.002(5) -0.014(4) 0.024(5)
C(29C) 0.090(6) 0.114(7) 0.105(7) 0.011(5) 0.032(5) 0.031(6)
C(29D) 0.061(4) 0.115(6) 0.077(5) 0.013(4) 0.018(4) 0.024(5)
C(30) 0.057(3) 0.068(4) 0.047(3) 0.019(3) -0.007(3) -0.002(3)
C(31) 0.052(4) 0.098(5) 0.071(5) 0.016(4) 0.003(3) 0.016(4)
C(32) 0.079(6) 0.115(8) 0.098(6) 0.016(5) -0.021(5) -0.018(6)
C(33) 0.095(7) 0.16(1) 0.097(7) -0.015(7) -0.038(5) 0.013(7)
C(34) 0.071(6) 0.22(2) 0.14(1) 0.057(9) -0.004(6) 0.07(1)
C(35) 0.100(8) 0.19(1) 0.18(1) 0.096(9) -0.005(9) 0.00(1)
C(36) 0.030(4) 0.28(2) 0.120(9) -0.017(7) 0.014(4) 0.00(1)
C(37) 0.065(6) 0.134(10) 0.19(1) 0.005(6) 0.046(8) -0.03(1)
C(38) 0.078(5) 0.156(10) 0.103(7) -0.050(7) 0.050(5) -0.056(8)
C(39) 0.093(6) 0.118(8) 0.101(7) -0.037(6) 0.037(5) -0.012(6)
C(40) 0.086(7) 0.134(9) 0.115(8) -0.056(7) 0.037(6) -0.049(8)

loop_
_atom_type_symbol
_atom_type_description
_atom_type_scat_dispersion_real
_atom_type_scat_dispersion_imag
_atom_type_scat_source
C C 0.003 0.002
;International Tables for Crystallography
(1992, Vol. C, Tables 4.2.6.8 and 6.1.1.4)
;
H H 0.000 0.000
;International Tables for Crystallography
(1992, Vol. C, Table 6.1.1.4)
;
O O 0.011 0.006
;International Tables for Crystallography
(1992, Vol. C, Tables 4.2.6.8 and 6.1.1.4)
;
N N 0.006 0.003
;International Tables for Crystallography
(1992, Vol. C, Tables 4.2.6.8 and 6.1.1.4)
;
Fe Fe 0.346 0.844
;International Tables for Crystallography
(1992, Vol. C, Tables 4.2.6.8 and 6.1.1.4)
;

loop_
_geom_angle_atom_site_label_1
_geom_angle_atom_site_label_2
_geom_angle_atom_site_label_3
_geom_angle
_geom_angle_publ_flag
C(1) Fe(1) C(2) 41.4(3) yes
C(1) Fe(1) C(3) 69.0(3) yes
C(1) Fe(1) C(4) 69.2(3) yes
C(1) Fe(1) C(5) 41.6(3) yes
C(1) Fe(1) C(16) 108.3(3) yes
C(1) Fe(1) C(17) 117.2(3) yes
C(1) Fe(1) C(18) 149.9(3) yes
C(1) Fe(1) C(19) 168.4(3) yes
C(1) Fe(1) C(20) 129.1(3) yes
C(2) Fe(1) C(3) 41.7(3) yes
C(2) Fe(1) C(4) 69.0(3) yes
C(2) Fe(1) C(5) 69.2(3) yes
C(2) Fe(1) C(16) 117.6(3) yes
C(2) Fe(1) C(17) 150.7(3) yes
C(2) Fe(1) C(18) 167.5(3) yes
C(2) Fe(1) C(19) 130.0(3) yes
C(2) Fe(1) C(20) 107.7(3) yes
C(3) Fe(1) C(4) 39.3(4) yes
C(3) Fe(1) C(5) 67.1(4) yes
C(3) Fe(1) C(16) 152.1(3) yes
C(3) Fe(1) C(17) 166.3(3) yes
C(3) Fe(1) C(18) 128.4(3) yes
C(3) Fe(1) C(19) 109.6(4) yes
C(3) Fe(1) C(20) 118.3(3) yes
C(4) Fe(1) C(5) 40.2(4) yes
C(4) Fe(1) C(16) 167.9(4) yes
C(4) Fe(1) C(17) 129.3(4) yes
C(4) Fe(1) C(18) 107.7(3) yes
C(4) Fe(1) C(19) 117.5(3) yes
C(4) Fe(1) C(20) 150.0(4) yes
C(5) Fe(1) C(16) 130.4(3) yes
C(5) Fe(1) C(17) 108.8(3) yes
C(5) Fe(1) C(18) 116.7(3) yes
C(5) Fe(1) C(19) 149.5(3) yes
C(5) Fe(1) C(20) 168.7(3) yes
C(16) Fe(1) C(17) 40.4(3) yes
C(16) Fe(1) C(18) 68.1(3) yes
C(16) Fe(1) C(19) 67.1(3) yes
C(16) Fe(1) C(20) 40.5(3) yes
C(17) Fe(1) C(18) 40.4(3) yes
C(17) Fe(1) C(19) 66.8(3) yes
C(17) Fe(1) C(20) 68.3(3) yes
C(18) Fe(1) C(19) 39.8(4) yes
C(18) Fe(1) C(20) 68.7(3) yes
C(19) Fe(1) C(20) 40.6(3) yes
C(21) Fe(2) C(22) 41.6(3) yes
C(21) Fe(2) C(23) 68.7(3) yes
C(21) Fe(2) C(24) 68.5(4) yes
C(21) Fe(2) C(25) 40.7(3) yes
C(21) Fe(2) C(36) 106.8(4) yes
C(21) Fe(2) C(37) 123.3(5) yes
C(21) Fe(2) C(38) 160.7(5) yes
C(21) Fe(2) C(39) 158.0(4) yes
C(21) Fe(2) C(40) 122.6(4) yes
C(22) Fe(2) C(23) 40.6(3) yes
C(22) Fe(2) C(24) 67.8(4) yes
C(22) Fe(2) C(25) 69.6(3) yes
C(22) Fe(2) C(36) 124.1(5) yes
C(22) Fe(2) C(37) 161.6(6) yes
C(22) Fe(2) C(38) 156.5(4) yes
C(22) Fe(2) C(39) 122.4(4) yes
C(22) Fe(2) C(40) 108.2(4) yes
C(23) Fe(2) C(24) 39.3(6) yes
C(23) Fe(2) C(25) 69.1(4) yes
C(23) Fe(2) C(36) 161.2(6) yes
C(23) Fe(2) C(37) 155.6(6) yes
C(23) Fe(2) C(38) 121.8(4) yes
C(23) Fe(2) C(39) 109.2(5) yes
C(23) Fe(2) C(40) 124.9(5) yes
C(24) Fe(2) C(25) 41.9(5) yes
C(24) Fe(2) C(36) 157.8(8) yes
C(24) Fe(2) C(37) 120.9(6) yes
C(24) Fe(2) C(38) 108.4(4) yes
C(24) Fe(2) C(39) 124.7(5) yes
C(24) Fe(2) C(40) 159.8(6) yes
C(25) Fe(2) C(36) 120.3(6) yes
C(25) Fe(2) C(37) 105.3(5) yes
C(25) Fe(2) C(38) 124.1(5) yes
C(25) Fe(2) C(39) 160.8(4) yes
C(25) Fe(2) C(40) 157.3(4) yes
C(36) Fe(2) C(37) 42.2(7) yes
C(36) Fe(2) C(38) 68.4(5) yes
C(36) Fe(2) C(39) 67.6(6) yes
C(36) Fe(2) C(40) 41.0(7) yes
C(37) Fe(2) C(38) 40.7(6) yes
C(37) Fe(2) C(39) 67.9(5) yes
C(37) Fe(2) C(40) 69.3(5) yes
C(38) Fe(2) C(39) 39.3(5) yes
C(38) Fe(2) C(40) 66.9(5) yes
C(39) Fe(2) C(40) 39.3(5) yes
C(6) N(1) C(7A) 120.0(5) yes
C(8) N(2) C(9A) 123.9(5) yes
C(8) N(2) C(9D) 121.5(6) yes
C(9A) N(2) C(9D) 113.7(5) yes
C(10) N(3) C(11) 128.8(6) yes
C(11) N(4) C(15) 118.3(7) yes
C(26) N(5) C(27A) 121.2(6) yes
C(28) N(6) C(29A) 127.9(6) yes
C(28) N(6) C(29D) 119.7(6) yes
C(29A) N(6) C(29D) 112.3(6) yes
C(30) N(7) C(31) 127.6(6) yes
C(31) N(8) C(35) 114(1) yes
Fe(1) C(1) C(2) 69.4(4) yes
Fe(1) C(1) C(5) 69.8(4) yes
Fe(1) C(1) C(6) 127.4(5) yes
C(2) C(1) C(5) 106.9(7) yes
C(2) C(1) C(6) 129.1(6) yes
C(5) C(1) C(6) 124.0(7) yes
Fe(1) C(2) C(1) 69.2(4) yes
Fe(1) C(2) C(3) 69.8(4) yes
C(1) C(2) C(3) 106.3(7) yes
Fe(1) C(3) C(2) 68.5(4) yes
Fe(1) C(3) C(4) 71.6(5) yes
C(2) C(3) C(4) 110.1(7) yes
Fe(1) C(4) C(3) 69.2(5) yes
Fe(1) C(4) C(5) 68.6(5) yes
C(3) C(4) C(5) 107.5(7) yes
Fe(1) C(5) C(1) 68.6(4) yes
Fe(1) C(5) C(4) 71.2(5) yes
C(1) C(5) C(4) 109.2(7) yes
O(1) C(6) N(1) 120.4(6) yes
O(1) C(6) C(1) 121.6(6) yes
N(1) C(6) C(1) 118.0(5) yes
N(1) C(7A) C(7B) 110.6(6) yes
N(1) C(7A) C(8) 108.9(6) yes
C(7B) C(7A) C(8) 109.2(6) yes
O(2) C(8) N(2) 119.1(7) yes
O(2) C(8) C(7A) 119.5(6) yes
N(2) C(8) C(7A) 121.1(6) yes
N(2) C(9A) C(9B) 101.4(5) yes
N(2) C(9A) C(10) 111.8(5) yes
C(9B) C(9A) C(10) 109.6(6) yes
C(9A) C(9B) C(9C) 103.9(6) yes
C(9B) C(9C) C(9D) 107.9(8) yes
N(2) C(9D) C(9C) 103.0(8) yes
O(3) C(10) N(3) 124.1(7) yes
O(3) C(10) C(9A) 122.7(6) yes
N(3) C(10) C(9A) 113.2(5) yes
N(3) C(11) N(4) 114.6(6) yes
N(3) C(11) C(12) 123.2(7) yes
N(4) C(11) C(12) 122.2(7) yes
C(11) C(12) C(13) 116.5(8) yes
C(12) C(13) C(14) 121.4(9) yes
C(13) C(14) C(15) 117.6(10) yes
N(4) C(15) C(14) 124.0(9) yes
Fe(1) C(16) C(17) 69.0(5) yes
Fe(1) C(16) C(20) 69.4(4) yes
C(17) C(16) C(20) 108.0(7) yes
Fe(1) C(17) C(16) 70.6(4) yes
Fe(1) C(17) C(18) 69.8(5) yes
C(16) C(17) C(18) 108.8(7) yes
Fe(1) C(18) C(17) 69.8(5) yes
Fe(1) C(18) C(19) 70.9(5) yes
C(17) C(18) C(19) 107.3(7) yes
Fe(1) C(19) C(18) 69.2(5) yes
Fe(1) C(19) C(20) 69.3(5) yes
C(18) C(19) C(20) 109.7(7) yes
Fe(1) C(20) C(16) 70.1(4) yes
Fe(1) C(20) C(19) 70.1(5) yes
C(16) C(20) C(19) 106.1(7) yes
Fe(2) C(21) C(22) 69.3(4) yes
Fe(2) C(21) C(25) 70.3(4) yes
Fe(2) C(21) C(26) 123.4(4) yes
C(22) C(21) C(25) 108.8(6) yes
C(22) C(21) C(26) 128.0(6) yes
C(25) C(21) C(26) 123.1(7) yes
Fe(2) C(22) C(21) 69.0(4) yes
Fe(2) C(22) C(23) 70.4(5) yes
C(21) C(22) C(23) 107.3(8) yes
Fe(2) C(23) C(22) 69.0(5) yes
Fe(2) C(23) C(24) 69.5(6) yes
C(22) C(23) C(24) 108.6(10) yes
Fe(2) C(24) C(23) 71.1(6) yes
Fe(2) C(24) C(25) 69.6(5) yes
C(23) C(24) C(25) 110.1(9) yes
Fe(2) C(25) C(21) 69.0(4) yes
Fe(2) C(25) C(24) 68.4(6) yes
C(21) C(25) C(24) 105.1(9) yes
O(4) C(26) N(5) 118.5(6) yes
O(4) C(26) C(21) 123.1(6) yes
N(5) C(26) C(21) 118.4(5) yes
N(5) C(27A) C(27B) 108.9(6) yes
N(5) C(27A) C(28) 109.3(5) yes
C(27B) C(27A) C(28) 109.9(7) yes
O(5) C(28) N(6) 123.0(6) yes
O(5) C(28) C(27A) 117.4(6) yes
N(6) C(28) C(27A) 119.6(6) yes
N(6) C(29A) C(29B) 103.6(6) yes
N(6) C(29A) C(30) 110.3(5) yes
C(29B) C(29A) C(30) 109.7(6) yes
C(29A) C(29B) C(29C) 105.8(7) yes
C(29B) C(29C) C(29D) 101.8(8) yes
N(6) C(29D) C(29C) 104.2(7) yes
O(6) C(30) N(7) 125.0(6) yes
O(6) C(30) C(29A) 123.1(6) yes
N(7) C(30) C(29A) 111.7(6) yes
N(7) C(31) N(8) 111.9(7) yes
N(7) C(31) C(32) 122.5(8) yes
N(8) C(31) C(32) 125.7(8) yes
C(31) C(32) C(33) 115.5(10) yes
C(32) C(33) C(34) 120(1) yes
C(33) C(34) C(35) 118(1) yes
N(8) C(35) C(34) 125(1) yes
Fe(2) C(36) C(37) 69.4(6) yes
Fe(2) C(36) C(40) 69.6(7) yes
C(37) C(36) C(40) 106(1) yes
Fe(2) C(37) C(36) 68.4(7) yes
Fe(2) C(37) C(38) 69.3(7) yes
C(36) C(37) C(38) 104(1) yes
Fe(2) C(38) C(37) 70.0(7) yes
Fe(2) C(38) C(39) 70.6(7) yes
C(37) C(38) C(39) 109(1) yes
Fe(2) C(39) C(38) 70.1(7) yes
Fe(2) C(39) C(40) 70.1(7) yes
C(38) C(39) C(40) 109(1) yes
Fe(2) C(40) C(36) 69.4(6) yes
Fe(2) C(40) C(39) 70.7(7) yes
C(36) C(40) C(39) 108(1) yes

loop_
_geom_bond_atom_site_label_1
_geom_bond_atom_site_label_2
_geom_bond_distance
_geom_bond_publ_flag
Fe(1) C(1) 2.014(7) yes
Fe(1) C(2) 2.017(7) yes
Fe(1) C(3) 2.034(9) yes
Fe(1) C(4) 2.065(9) yes
Fe(1) C(5) 2.031(9) yes
Fe(1) C(16) 2.046(7) yes
Fe(1) C(17) 2.025(9) yes
Fe(1) C(18) 2.025(8) yes
Fe(1) C(19) 2.047(9) yes
Fe(1) C(20) 2.037(8) yes
Fe(2) C(21) 2.022(7) yes
Fe(2) C(22) 2.026(7) yes
Fe(2) C(23) 2.044(10) yes
Fe(2) C(24) 2.023(10) yes
Fe(2) C(25) 2.040(9) yes
Fe(2) C(36) 2.013(9) yes
Fe(2) C(37) 2.03(1) yes
Fe(2) C(38) 2.02(1) yes
Fe(2) C(39) 2.02(1) yes
Fe(2) C(40) 2.02(1) yes
O(1) C(6) 1.227(7) yes
O(2) C(8) 1.235(10) yes
O(3) C(10) 1.212(8) yes
O(4) C(26) 1.258(8) yes
O(5) C(28) 1.234(9) yes
O(6) C(30) 1.208(9) yes
N(1) C(6) 1.314(9) yes
N(1) C(7A) 1.475(9) yes
N(2) C(8) 1.317(8) yes
N(2) C(9A) 1.485(8) yes
N(2) C(9D) 1.458(10) yes
N(3) C(10) 1.367(9) yes
N(3) C(11) 1.384(10) yes
N(4) C(11) 1.312(9) yes
N(4) C(15) 1.34(1) yes
N(5) C(26) 1.331(8) yes
N(5) C(27A) 1.445(9) yes
N(6) C(28) 1.314(9) yes
N(6) C(29A) 1.458(9) yes
N(6) C(29D) 1.47(1) yes
N(7) C(30) 1.363(9) yes
N(7) C(31) 1.396(9) yes
N(8) C(31) 1.32(1) yes
N(8) C(35) 1.35(2) yes
C(1) C(2) 1.43(1) yes
C(1) C(5) 1.44(1) yes
C(1) C(6) 1.488(10) yes
C(2) C(3) 1.44(1) yes
C(3) C(4) 1.38(1) yes
C(4) C(5) 1.41(1) yes
C(7A) C(7B) 1.50(1) yes
C(7A) C(8) 1.51(1) yes
C(9A) C(9B) 1.553(10) yes
C(9A) C(10) 1.51(1) yes
C(9B) C(9C) 1.49(2) yes
C(9C) C(9D) 1.48(1) yes
C(11) C(12) 1.42(1) yes
C(12) C(13) 1.38(1) yes
C(13) C(14) 1.35(2) yes
C(14) C(15) 1.36(1) yes
C(16) C(17) 1.41(1) yes
C(16) C(20) 1.41(1) yes
C(17) C(18) 1.40(1) yes
C(18) C(19) 1.39(1) yes
C(19) C(20) 1.42(1) yes
C(21) C(22) 1.44(1) yes
C(21) C(25) 1.41(1) yes
C(21) C(26) 1.460(9) yes
C(22) C(23) 1.41(1) yes
C(23) C(24) 1.37(2) yes
C(24) C(25) 1.45(2) yes
C(27A) C(27B) 1.52(1) yes
C(27A) C(28) 1.563(10) yes
C(29A) C(29B) 1.51(1) yes
C(29A) C(30) 1.540(9) yes
C(29B) C(29C) 1.53(1) yes
C(29C) C(29D) 1.55(1) yes
C(31) C(32) 1.39(1) yes
C(32) C(33) 1.45(1) yes
C(33) C(34) 1.31(2) yes
C(34) C(35) 1.38(2) yes
C(36) C(37) 1.45(2) yes
C(36) C(40) 1.41(3) yes
C(37) C(38) 1.40(2) yes
C(38) C(39) 1.36(2) yes
C(39) C(40) 1.36(2) yes

loop_
_geom_contact_atom_site_label_1
_geom_contact_atom_site_label_2
_geom_contact_distance
_geom_contact_site_symmetry_2
O(1) N(5) 2.877(7) 2_354
O(1) C(22) 3.311(10) 2_354
O(1) C(27B) 3.39(1) 2_354
O(3) C(18) 3.50(1) 1_455
O(5) N(3) 2.858(8) 2_344
O(5) C(9A) 3.100(8) 2_344
O(5) C(10) 3.499(8) 2_344
O(5) C(9B) 3.582(10) 2_344
O(6) C(38) 3.31(1) 1_554

loop_
_geom_hbond_atom_site_label_D
_geom_hbond_atom_site_label_H
_geom_hbond_atom_site_label_A
_geom_hbond_site_symmetry_A
_geom_hbond_distance_DH
_geom_hbond_distance_HA
_geom_hbond_distance_DA
_geom_hbond_angle_DHA
_geom_hbond_publ_flag
N(1) H(5) O(4) . 0.96(3) 1.93(3) 2.846(6) 158(6) no
N(7) H(43) O(2) . 0.95(6) 1.90(6) 2.794(8) 156(7) no
N(3) H(17) O(5) 2_556 0.95(5) 1.92(4) 2.858(7) 168(5) no

loop_
_geom_torsion_atom_site_label_1
_geom_torsion_atom_site_label_2
_geom_torsion_atom_site_label_3
_geom_torsion_atom_site_label_4
_geom_torsion
_geom_torsion_publ_flag
Fe(1) C(1) C(2) C(3) -60.2(5) yes
Fe(1) C(1) C(5) C(4) 59.8(6) yes
Fe(1) C(1) C(6) O(1) 101.5(8) yes
Fe(1) C(1) C(6) N(1) -78.1(8) yes
Fe(1) C(2) C(1) C(5) 60.1(5) yes
Fe(1) C(2) C(1) C(6) -122.1(8) yes
Fe(1) C(2) C(3) C(4) -59.6(6) yes
Fe(1) C(3) C(2) C(1) 59.9(5) yes
Fe(1) C(3) C(4) C(5) -58.0(6) yes
Fe(1) C(4) C(3) C(2) 57.8(6) yes
Fe(1) C(4) C(5) C(1) -58.2(6) yes
Fe(1) C(5) C(1) C(2) -59.8(5) yes
Fe(1) C(5) C(1) C(6) 122.2(7) yes
Fe(1) C(5) C(4) C(3) 58.4(6) yes
Fe(1) C(16) C(17) C(18) -59.6(6) yes
Fe(1) C(16) C(20) C(19) 61.2(6) yes
Fe(1) C(17) C(16) C(20) 58.6(5) yes
Fe(1) C(17) C(18) C(19) -61.4(6) yes
Fe(1) C(18) C(17) C(16) 60.1(6) yes
Fe(1) C(18) C(19) C(20) -57.5(6) yes
Fe(1) C(19) C(18) C(17) 60.7(6) yes
Fe(1) C(19) C(20) C(16) -61.2(5) yes
Fe(1) C(20) C(16) C(17) -58.4(5) yes
Fe(1) C(20) C(19) C(18) 57.5(6) yes
Fe(2) C(21) C(22) C(23) -60.3(5) yes
Fe(2) C(21) C(25) C(24) 59.2(6) yes
Fe(2) C(21) C(26) O(4) 98.4(7) yes
Fe(2) C(21) C(26) N(5) -78.9(7) yes
Fe(2) C(22) C(21) C(25) 59.4(5) yes
Fe(2) C(22) C(21) C(26) -116.8(7) yes
Fe(2) C(22) C(23) C(24) -58.4(7) yes
Fe(2) C(23) C(22) C(21) 59.4(5) yes
Fe(2) C(23) C(24) C(25) -58.9(6) yes
Fe(2) C(24) C(23) C(22) 58.1(6) yes
Fe(2) C(24) C(25) C(21) -59.5(5) yes
Fe(2) C(25) C(21) C(22) -58.8(5) yes
Fe(2) C(25) C(21) C(26) 117.7(6) yes
Fe(2) C(25) C(24) C(23) 59.8(7) yes
Fe(2) C(36) C(37) C(38) -60.1(7) yes
Fe(2) C(36) C(40) C(39) 60.1(8) yes
Fe(2) C(37) C(36) C(40) 59.9(7) yes
Fe(2) C(37) C(38) C(39) -59.5(8) yes
Fe(2) C(38) C(37) C(36) 59.5(7) yes
Fe(2) C(38) C(39) C(40) -58.9(8) yes
Fe(2) C(39) C(38) C(37) 59.1(8) yes
Fe(2) C(39) C(40) C(36) -59.3(7) yes
Fe(2) C(40) C(36) C(37) -59.7(7) yes
Fe(2) C(40) C(39) C(38) 58.9(8) yes
O(1) C(6) N(1) C(7A) 5(1) yes
O(1) C(6) C(1) C(2) -165.6(7) yes
O(1) C(6) C(1) C(5) 11(1) yes
O(2) C(8) N(2) C(9A) -167.6(7) yes
O(2) C(8) N(2) C(9D) 0(1) yes
O(2) C(8) C(7A) N(1) 51.0(9) yes
O(2) C(8) C(7A) C(7B) -69.8(9) yes
O(3) C(10) N(3) C(11) -2(1) yes
O(3) C(10) C(9A) N(2) -19.0(8) yes
O(3) C(10) C(9A) C(9B) 92.7(7) yes
O(4) C(26) N(5) C(27A) -0.8(10) yes
O(4) C(26) C(21) C(22) -172.9(7) yes
O(4) C(26) C(21) C(25) 11(1) yes
O(5) C(28) N(6) C(29A) -176.1(6) yes
O(5) C(28) N(6) C(29D) 6.7(10) yes
O(5) C(28) C(27A) N(5) 51.1(8) yes
O(5) C(28) C(27A) C(27B) -68.4(8) yes
O(6) C(30) N(7) C(31) -9(1) yes
O(6) C(30) C(29A) N(6) -19.6(9) yes
O(6) C(30) C(29A) C(29B) 93.9(8) yes
N(1) C(6) C(1) C(2) 14(1) yes
N(1) C(6) C(1) C(5) -167.7(7) yes
N(1) C(7A) C(8) N(2) -134.5(7) yes
N(2) C(8) C(7A) C(7B) 104.7(8) yes
N(2) C(9A) C(9B) C(9C) 25.9(8) yes
N(2) C(9A) C(10) N(3) 160.9(5) yes
N(2) C(9D) C(9C) C(9B) 25(1) yes
N(3) C(10) C(9A) C(9B) -87.4(7) yes
N(3) C(11) N(4) C(15) -178.4(8) yes
N(3) C(11) C(12) C(13) 178.9(9) yes
N(4) C(11) N(3) C(10) 170.8(7) yes
N(4) C(11) C(12) C(13) 0(1) yes
N(4) C(15) C(14) C(13) 0(2) yes
N(5) C(26) C(21) C(22) 9(1) yes
N(5) C(26) C(21) C(25) -165.9(7) yes
N(5) C(27A) C(28) N(6) -127.0(6) yes
N(6) C(28) C(27A) C(27B) 113.6(7) yes
N(6) C(29A) C(29B) C(29C) 29.9(7) yes
N(6) C(29A) C(30) N(7) 163.6(6) yes
N(6) C(29D) C(29C) C(29B) 27.0(8) yes
N(7) C(30) C(29A) C(29B) -82.9(7) yes
N(7) C(31) N(8) C(35) 178(1) yes
N(7) C(31) C(32) C(33) -175.4(9) yes
N(8) C(31) N(7) C(30) -169.9(8) yes
N(8) C(31) C(32) C(33) 3(1) yes
N(8) C(35) C(34) C(33) 4(2) yes
C(1) Fe(1) C(2) C(3) 117.4(6) yes
C(1) Fe(1) C(3) C(2) -39.0(4) yes
C(1) Fe(1) C(3) C(4) 82.4(5) yes
C(1) Fe(1) C(4) C(3) -81.9(5) yes
C(1) Fe(1) C(4) C(5) 37.7(5) yes
C(1) Fe(1) C(5) C(4) -120.4(7) yes
C(1) Fe(1) C(16) C(17) -110.8(5) yes
C(1) Fe(1) C(16) C(20) 129.4(5) yes
C(1) Fe(1) C(17) C(16) 86.6(5) yes
C(1) Fe(1) C(17) C(18) -153.8(5) yes
C(1) Fe(1) C(18) C(17) 51.5(8) yes
C(1) Fe(1) C(18) C(19) 169.0(6) yes
C(1) Fe(1) C(19) C(18) -151(1) yes
C(1) Fe(1) C(19) C(20) -29(1) yes
C(1) Fe(1) C(20) C(16) -71.0(5) yes
C(1) Fe(1) C(20) C(19) 172.6(5) yes
C(1) C(2) Fe(1) C(3) -117.4(6) yes
C(1) C(2) Fe(1) C(4) -82.0(5) yes
C(1) C(2) Fe(1) C(5) -38.8(5) yes
C(1) C(2) Fe(1) C(16) 86.8(5) yes
C(1) C(2) Fe(1) C(17) 52.6(8) yes
C(1) C(2) Fe(1) C(18) -158(1) yes
C(1) C(2) Fe(1) C(19) 169.1(5) yes
C(1) C(2) Fe(1) C(20) 129.7(5) yes
C(1) C(2) C(3) C(4) 0.3(9) yes
C(1) C(5) Fe(1) C(2) 38.7(4) yes
C(1) C(5) Fe(1) C(3) 83.8(5) yes
C(1) C(5) Fe(1) C(4) 120.4(7) yes
C(1) C(5) Fe(1) C(16) -70.3(6) yes
C(1) C(5) Fe(1) C(17) -110.2(5) yes
C(1) C(5) Fe(1) C(18) -153.3(4) yes
C(1) C(5) Fe(1) C(19) 173.8(6) yes
C(1) C(5) Fe(1) C(20) -37(1) yes
C(1) C(5) C(4) C(3) 0.2(10) yes
C(1) C(6) N(1) C(7A) -175.4(6) yes
C(2) Fe(1) C(1) C(5) -117.9(6) yes
C(2) Fe(1) C(1) C(6) 124.1(8) yes
C(2) Fe(1) C(3) C(4) 121.4(7) yes
C(2) Fe(1) C(4) C(3) -37.5(5) yes
C(2) Fe(1) C(4) C(5) 82.2(5) yes
C(2) Fe(1) C(5) C(4) -81.7(5) yes
C(2) Fe(1) C(16) C(17) -154.9(4) yes
C(2) Fe(1) C(16) C(20) 85.3(5) yes
C(2) Fe(1) C(17) C(16) 50.4(8) yes
C(2) Fe(1) C(17) C(18) 170.0(6) yes
C(2) Fe(1) C(18) C(17) -156(1) yes
C(2) Fe(1) C(18) C(19) -39(1) yes
C(2) Fe(1) C(19) C(18) 169.7(5) yes
C(2) Fe(1) C(19) C(20) -68.4(6) yes
C(2) Fe(1) C(20) C(16) -112.0(4) yes
C(2) Fe(1) C(20) C(19) 131.6(5) yes
C(2) C(1) Fe(1) C(3) 39.2(5) yes
C(2) C(1) Fe(1) C(4) 81.4(5) yes
C(2) C(1) Fe(1) C(5) 117.9(6) yes
C(2) C(1) Fe(1) C(16) -111.2(5) yes
C(2) C(1) Fe(1) C(17) -154.1(5) yes
C(2) C(1) Fe(1) C(18) 171.1(6) yes
C(2) C(1) Fe(1) C(19) -46(1) yes
C(2) C(1) Fe(1) C(20) -70.9(6) yes
C(2) C(1) C(5) C(4) 0.0(9) yes
C(2) C(3) Fe(1) C(4) -121.4(7) yes
C(2) C(3) Fe(1) C(5) -83.9(5) yes
C(2) C(3) Fe(1) C(16) 50.9(8) yes
C(2) C(3) Fe(1) C(17) -158(1) yes
C(2) C(3) Fe(1) C(18) 169.5(4) yes
C(2) C(3) Fe(1) C(19) 128.7(5) yes
C(2) C(3) Fe(1) C(20) 85.1(5) yes
C(2) C(3) C(4) C(5) -0.3(10) yes
C(3) Fe(1) C(1) C(5) -78.7(5) yes
C(3) Fe(1) C(1) C(6) 163.3(7) yes
C(3) Fe(1) C(4) C(5) 119.6(7) yes
C(3) Fe(1) C(5) C(4) -36.7(5) yes
C(3) Fe(1) C(16) C(17) 169.5(6) yes
C(3) Fe(1) C(16) C(20) 49.7(8) yes
C(3) Fe(1) C(17) C(16) -158(1) yes
C(3) Fe(1) C(17) C(18) -39(1) yes
C(3) Fe(1) C(18) C(17) 168.9(5) yes
C(3) Fe(1) C(18) C(19) -73.6(6) yes
C(3) Fe(1) C(19) C(18) 127.1(5) yes
C(3) Fe(1) C(19) C(20) -111.0(5) yes
C(3) Fe(1) C(20) C(16) -156.0(4) yes
C(3) Fe(1) C(20) C(19) 87.5(6) yes
C(3) C(2) Fe(1) C(4) 35.4(5) yes
C(3) C(2) Fe(1) C(5) 78.5(5) yes
C(3) C(2) Fe(1) C(16) -155.8(5) yes
C(3) C(2) Fe(1) C(17) 169.9(6) yes
C(3) C(2) Fe(1) C(18) -41(1) yes
C(3) C(2) Fe(1) C(19) -73.6(6) yes
C(3) C(2) Fe(1) C(20) -113.0(5) yes
C(3) C(2) C(1) C(5) -0.2(8) yes
C(3) C(2) C(1) C(6) 177.7(7) yes
C(3) C(4) Fe(1) C(5) -119.6(7) yes
C(3) C(4) Fe(1) C(16) -162(1) yes
C(3) C(4) Fe(1) C(17) 169.3(5) yes
C(3) C(4) Fe(1) C(18) 129.8(5) yes
C(3) C(4) Fe(1) C(19) 87.7(6) yes
C(3) C(4) Fe(1) C(20) 51.8(8) yes
C(4) Fe(1) C(1) C(5) -36.5(5) yes
C(4) Fe(1) C(1) C(6) -154.5(7) yes
C(4) Fe(1) C(16) C(17) -34(1) yes
C(4) Fe(1) C(16) C(20) -154(1) yes
C(4) Fe(1) C(17) C(16) 171.2(5) yes
C(4) Fe(1) C(17) C(18) -69.2(6) yes
C(4) Fe(1) C(18) C(17) 130.5(5) yes
C(4) Fe(1) C(18) C(19) -112.0(6) yes
C(4) Fe(1) C(19) C(18) 84.9(6) yes
C(4) Fe(1) C(19) C(20) -153.2(5) yes
C(4) Fe(1) C(20) C(16) 169.5(6) yes
C(4) Fe(1) C(20) C(19) 53.1(8) yes
C(4) C(3) Fe(1) C(5) 37.5(5) yes
C(4) C(3) Fe(1) C(16) 172.3(6) yes
C(4) C(3) Fe(1) C(17) -37(1) yes
C(4) C(3) Fe(1) C(18) -69.1(6) yes
C(4) C(3) Fe(1) C(19) -109.8(5) yes
C(4) C(3) Fe(1) C(20) -153.5(5) yes
C(4) C(5) Fe(1) C(16) 169.2(5) yes
C(4) C(5) Fe(1) C(17) 129.3(5) yes
C(4) C(5) Fe(1) C(18) 86.2(6) yes
C(4) C(5) Fe(1) C(19) 53.4(9) yes
C(4) C(5) Fe(1) C(20) -157(1) yes
C(4) C(5) C(1) C(6) -178.0(7) yes
C(5) Fe(1) C(1) C(6) -118.0(8) yes
C(5) Fe(1) C(16) C(17) -69.6(6) yes
C(5) Fe(1) C(16) C(20) 170.5(5) yes
C(5) Fe(1) C(17) C(16) 131.0(5) yes
C(5) Fe(1) C(17) C(18) -109.4(5) yes
C(5) Fe(1) C(18) C(17) 88.0(5) yes
C(5) Fe(1) C(18) C(19) -154.5(5) yes
C(5) Fe(1) C(19) C(18) 49.2(9) yes
C(5) Fe(1) C(19) C(20) 171.1(6) yes
C(5) Fe(1) C(20) C(16) -39(1) yes
C(5) Fe(1) C(20) C(19) -156(1) yes
C(5) C(1) Fe(1) C(16) 130.9(5) yes
C(5) C(1) Fe(1) C(17) 88.0(5) yes
C(5) C(1) Fe(1) C(18) 53.2(8) yes
C(5) C(1) Fe(1) C(19) -164(1) yes
C(5) C(1) Fe(1) C(20) 171.2(5) yes
C(5) C(4) Fe(1) C(16) -42(1) yes
C(5) C(4) Fe(1) C(17) -71.1(6) yes
C(5) C(4) Fe(1) C(18) -110.6(5) yes
C(5) C(4) Fe(1) C(19) -152.6(5) yes
C(5) C(4) Fe(1) C(20) 171.5(6) yes
C(6) N(1) C(7A) C(7B) -173.0(7) yes
C(6) N(1) C(7A) C(8) 67.0(8) yes
C(6) C(1) Fe(1) C(16) 12.9(7) yes
C(6) C(1) Fe(1) C(17) -30.0(7) yes
C(6) C(1) Fe(1) C(18) -64.8(9) yes
C(6) C(1) Fe(1) C(19) 77(1) yes
C(6) C(1) Fe(1) C(20) 53.2(7) yes
C(7A) C(8) N(2) C(9A) 17(1) yes
C(7A) C(8) N(2) C(9D) -173.7(6) yes
C(8) N(2) C(9A) C(9B) 158.0(7) yes
C(8) N(2) C(9A) C(10) -85.3(8) yes
C(8) N(2) C(9D) C(9C) -177.6(7) yes
C(9A) N(2) C(9D) C(9C) -8.1(9) yes
C(9A) C(9B) C(9C) C(9D) -32(1) yes
C(9A) C(10) N(3) C(11) 177.4(6) yes
C(9B) C(9A) N(2) C(9D) -11.2(7) yes
C(9C) C(9B) C(9A) C(10) -92.5(8) yes
C(9D) N(2) C(9A) C(10) 105.4(6) yes
C(10) N(3) C(11) C(12) -7(1) yes
C(11) N(4) C(15) C(14) 0(1) yes
C(11) C(12) C(13) C(14) 0(1) yes
C(12) C(11) N(4) C(15) 0(1) yes
C(12) C(13) C(14) C(15) 0(2) yes
C(16) Fe(1) C(17) C(18) 119.6(7) yes
C(16) Fe(1) C(18) C(17) -37.4(5) yes
C(16) Fe(1) C(18) C(19) 80.1(5) yes
C(16) Fe(1) C(19) C(18) -82.7(5) yes
C(16) Fe(1) C(19) C(20) 39.2(5) yes
C(16) Fe(1) C(20) C(19) -116.4(7) yes
C(16) C(17) Fe(1) C(18) -119.6(7) yes
C(16) C(17) Fe(1) C(19) -81.4(5) yes
C(16) C(17) Fe(1) C(20) -37.3(5) yes
C(16) C(17) C(18) C(19) -1.3(10) yes
C(16) C(20) Fe(1) C(17) 37.2(4) yes
C(16) C(20) Fe(1) C(18) 80.7(5) yes
C(16) C(20) Fe(1) C(19) 116.4(7) yes
C(16) C(20) C(19) C(18) -3.7(9) yes
C(17) Fe(1) C(16) C(20) -119.9(6) yes
C(17) Fe(1) C(18) C(19) 117.5(7) yes
C(17) Fe(1) C(19) C(18) -38.7(5) yes
C(17) Fe(1) C(19) C(20) 83.2(5) yes
C(17) Fe(1) C(20) C(19) -79.2(5) yes
C(17) C(16) Fe(1) C(18) 37.4(5) yes
C(17) C(16) Fe(1) C(19) 80.6(5) yes
C(17) C(16) Fe(1) C(20) 119.9(6) yes
C(17) C(16) C(20) C(19) 2.9(9) yes
C(17) C(18) Fe(1) C(19) -117.5(7) yes
C(17) C(18) Fe(1) C(20) -81.1(5) yes
C(17) C(18) C(19) C(20) 3.2(10) yes
C(18) Fe(1) C(16) C(20) -82.5(5) yes
C(18) Fe(1) C(19) C(20) 121.9(7) yes
C(18) Fe(1) C(20) C(19) -35.7(5) yes
C(18) C(17) Fe(1) C(19) 38.2(5) yes
C(18) C(17) Fe(1) C(20) 82.2(5) yes
C(18) C(17) C(16) C(20) -1.0(9) yes
C(18) C(19) Fe(1) C(20) -121.9(7) yes
C(19) Fe(1) C(16) C(20) -39.2(5) yes
C(19) C(18) Fe(1) C(20) 36.4(5) yes
C(21) Fe(2) C(22) C(23) 118.3(7) yes
C(21) Fe(2) C(23) C(22) -38.9(5) yes
C(21) Fe(2) C(23) C(24) 81.7(7) yes
C(21) Fe(2) C(24) C(23) -82.3(6) yes
C(21) Fe(2) C(24) C(25) 38.7(5) yes
C(21) Fe(2) C(25) C(24) -116.9(8) yes
C(21) Fe(2) C(36) C(37) -121.3(8) yes
C(21) Fe(2) C(36) C(40) 120.7(7) yes
C(21) Fe(2) C(37) C(36) 78.0(10) yes
C(21) Fe(2) C(37) C(38) -165.6(6) yes
C(21) Fe(2) C(38) C(37) 38(1) yes
C(21) Fe(2) C(38) C(39) 159.8(9) yes
C(21) Fe(2) C(39) C(38) -162.3(8) yes
C(21) Fe(2) C(39) C(40) -41(1) yes
C(21) Fe(2) C(40) C(36) -77.7(8) yes
C(21) Fe(2) C(40) C(39) 162.9(6) yes
C(21) C(22) Fe(2) C(23) -118.3(7) yes
C(21) C(22) Fe(2) C(24) -82.2(6) yes
C(21) C(22) Fe(2) C(25) -37.0(4) yes
C(21) C(22) Fe(2) C(36) 76.4(8) yes
C(21) C(22) Fe(2) C(37) 39(1) yes
C(21) C(22) Fe(2) C(38) -167.3(9) yes
C(21) C(22) Fe(2) C(39) 159.8(5) yes
C(21) C(22) Fe(2) C(40) 119.0(5) yes
C(21) C(22) C(23) C(24) 1.0(9) yes
C(21) C(25) Fe(2) C(22) 37.8(4) yes
C(21) C(25) Fe(2) C(23) 81.3(5) yes
C(21) C(25) Fe(2) C(24) 116.9(8) yes
C(21) C(25) Fe(2) C(36) -80.5(7) yes
C(21) C(25) Fe(2) C(37) -123.6(7) yes
C(21) C(25) Fe(2) C(38) -163.7(5) yes
C(21) C(25) Fe(2) C(39) 169(1) yes
C(21) C(25) Fe(2) C(40) -50(1) yes
C(21) C(25) C(24) C(23) 0.2(10) yes
C(21) C(26) N(5) C(27A) 176.6(6) yes
C(22) Fe(2) C(21) C(25) -120.1(6) yes
C(22) Fe(2) C(21) C(26) 122.6(7) yes
C(22) Fe(2) C(23) C(24) 120.5(9) yes
C(22) Fe(2) C(24) C(23) -37.3(6) yes
C(22) Fe(2) C(24) C(25) 83.7(6) yes
C(22) Fe(2) C(25) C(24) -79.1(7) yes
C(22) Fe(2) C(36) C(37) -163.7(8) yes
C(22) Fe(2) C(36) C(40) 78.3(8) yes
C(22) Fe(2) C(37) C(36) 47(1) yes
C(22) Fe(2) C(37) C(38) 163(1) yes
C(22) Fe(2) C(38) C(37) -167.3(9) yes
C(22) Fe(2) C(38) C(39) -46(1) yes
C(22) Fe(2) C(39) C(38) 160.0(6) yes
C(22) Fe(2) C(39) C(40) -79.0(8) yes
C(22) Fe(2) C(40) C(36) -121.3(7) yes
C(22) Fe(2) C(40) C(39) 119.3(7) yes
C(22) C(21) Fe(2) C(23) 37.9(5) yes
C(22) C(21) Fe(2) C(24) 80.3(6) yes
C(22) C(21) Fe(2) C(25) 120.1(6) yes
C(22) C(21) Fe(2) C(36) -122.7(7) yes
C(22) C(21) Fe(2) C(37) -166.0(6) yes
C(22) C(21) Fe(2) C(38) 164.6(10) yes
C(22) C(21) Fe(2) C(39) -50(1) yes
C(22) C(21) Fe(2) C(40) -80.7(6) yes
C(22) C(21) C(25) C(24) 0.4(8) yes
C(22) C(23) Fe(2) C(24) -120.5(9) yes
C(22) C(23) Fe(2) C(25) -82.7(6) yes
C(22) C(23) Fe(2) C(36) 40(1) yes
C(22) C(23) Fe(2) C(37) -163(1) yes
C(22) C(23) Fe(2) C(38) 159.3(6) yes
C(22) C(23) Fe(2) C(39) 117.7(6) yes
C(22) C(23) Fe(2) C(40) 76.9(7) yes
C(22) C(23) C(24) C(25) 0(1) yes
C(23) Fe(2) C(21) C(25) -82.2(6) yes
C(23) Fe(2) C(21) C(26) 160.5(7) yes
C(23) Fe(2) C(24) C(25) 121.0(9) yes
C(23) Fe(2) C(25) C(24) -35.6(7) yes
C(23) Fe(2) C(36) C(37) 165(1) yes
C(23) Fe(2) C(36) C(40) 47(1) yes
C(23) Fe(2) C(37) C(36) -168(1) yes
C(23) Fe(2) C(37) C(38) -52(1) yes
C(23) Fe(2) C(38) C(37) 157.5(8) yes
C(23) Fe(2) C(38) C(39) -81.7(8) yes
C(23) Fe(2) C(39) C(38) 117.0(7) yes
C(23) Fe(2) C(39) C(40) -122.0(8) yes
C(23) Fe(2) C(40) C(36) -163.2(7) yes
C(23) Fe(2) C(40) C(39) 77.4(8) yes
C(23) C(22) Fe(2) C(24) 36.1(8) yes
C(23) C(22) Fe(2) C(25) 81.3(6) yes
C(23) C(22) Fe(2) C(36) -165.3(9) yes
C(23) C(22) Fe(2) C(37) 158(1) yes
C(23) C(22) Fe(2) C(38) -48(1) yes
C(23) C(22) Fe(2) C(39) -81.9(7) yes
C(23) C(22) Fe(2) C(40) -122.7(7) yes
C(23) C(22) C(21) C(25) -0.9(8) yes
C(23) C(22) C(21) C(26) -177.1(7) yes
C(23) C(24) Fe(2) C(25) -121.0(9) yes
C(23) C(24) Fe(2) C(36) -164(1) yes
C(23) C(24) Fe(2) C(37) 160.9(8) yes
C(23) C(24) Fe(2) C(38) 118.0(7) yes
C(23) C(24) Fe(2) C(39) 77.7(8) yes
C(23) C(24) Fe(2) C(40) 45(1) yes
C(24) Fe(2) C(21) C(25) -39.8(7) yes
C(24) Fe(2) C(21) C(26) -157.1(8) yes
C(24) Fe(2) C(36) C(37) -47(1) yes
C(24) Fe(2) C(36) C(40) -165(1) yes
C(24) Fe(2) C(37) C(36) 161.2(9) yes
C(24) Fe(2) C(37) C(38) -82.4(9) yes
C(24) Fe(2) C(38) C(37) 116.3(9) yes
C(24) Fe(2) C(38) C(39) -122.8(8) yes
C(24) Fe(2) C(39) C(38) 76.0(9) yes
C(24) Fe(2) C(39) C(40) -163.0(8) yes
C(24) Fe(2) C(40) C(36) 163(1) yes
C(24) Fe(2) C(40) C(39) 44(1) yes
C(24) C(23) Fe(2) C(25) 37.8(7) yes
C(24) C(23) Fe(2) C(36) 161(1) yes
C(24) C(23) Fe(2) C(37) -42(1) yes
C(24) C(23) Fe(2) C(38) -80.2(8) yes
C(24) C(23) Fe(2) C(39) -121.8(7) yes
C(24) C(23) Fe(2) C(40) -162.6(7) yes
C(24) C(25) Fe(2) C(36) 162.6(8) yes
C(24) C(25) Fe(2) C(37) 119.4(9) yes
C(24) C(25) Fe(2) C(38) 79.3(8) yes
C(24) C(25) Fe(2) C(39) 52(1) yes
C(24) C(25) Fe(2) C(40) -167(1) yes
C(24) C(25) C(21) C(26) 176.9(7) yes
C(25) Fe(2) C(21) C(26) -117.3(8) yes
C(25) Fe(2) C(36) C(37) -79.1(9) yes
C(25) Fe(2) C(36) C(40) 163.0(7) yes
C(25) Fe(2) C(37) C(36) 118.5(9) yes
C(25) Fe(2) C(37) C(38) -125.1(7) yes
C(25) Fe(2) C(38) C(37) 72.5(8) yes
C(25) Fe(2) C(38) C(39) -166.6(6) yes
C(25) Fe(2) C(39) C(38) 35(1) yes
C(25) Fe(2) C(39) C(40) 156(1) yes
C(25) Fe(2) C(40) C(36) -40(1) yes
C(25) Fe(2) C(40) C(39) -160.2(10) yes
C(25) C(21) Fe(2) C(36) 117.1(8) yes
C(25) C(21) Fe(2) C(37) 73.8(7) yes
C(25) C(21) Fe(2) C(38) 44(1) yes
C(25) C(21) Fe(2) C(39) -171.1(9) yes
C(25) C(21) Fe(2) C(40) 159.2(6) yes
C(25) C(24) Fe(2) C(36) -43(1) yes
C(25) C(24) Fe(2) C(37) -78.1(8) yes
C(25) C(24) Fe(2) C(38) -121.0(7) yes
C(25) C(24) Fe(2) C(39) -161.4(6) yes
C(25) C(24) Fe(2) C(40) 166(1) yes
C(26) N(5) C(27A) C(27B) -159.6(6) yes
C(26) N(5) C(27A) C(28) 80.4(8) yes
C(26) C(21) Fe(2) C(36) -0.1(9) yes
C(26) C(21) Fe(2) C(37) -43.4(8) yes
C(26) C(21) Fe(2) C(38) -72(1) yes
C(26) C(21) Fe(2) C(39) 71(1) yes
C(26) C(21) Fe(2) C(40) 41.9(8) yes
C(27A) C(28) N(6) C(29A) 1.8(9) yes
C(27A) C(28) N(6) C(29D) -175.4(6) yes
C(28) N(6) C(29A) C(29B) 170.2(6) yes
C(28) N(6) C(29A) C(30) -72.5(8) yes
C(28) N(6) C(29D) C(29C) 168.1(6) yes
C(29A) N(6) C(29D) C(29C) -9.5(8) yes
C(29A) C(29B) C(29C) C(29D) -35.4(8) yes
C(29A) C(30) N(7) C(31) 167.4(7) yes
C(29B) C(29A) N(6) C(29D) -12.5(7) yes
C(29C) C(29B) C(29A) C(30) -87.8(7) yes
C(29D) N(6) C(29A) C(30) 104.9(6) yes
C(30) N(7) C(31) C(32) 8(1) yes
C(31) N(8) C(35) C(34) -4(2) yes
C(31) C(32) C(33) C(34) -2(1) yes
C(32) C(31) N(8) C(35) 0(1) yes
C(32) C(33) C(34) C(35) -1(2) yes
C(36) Fe(2) C(37) C(38) 116(1) yes
C(36) Fe(2) C(38) C(37) -40.3(10) yes
C(36) Fe(2) C(38) C(39) 80.6(9) yes
C(36) Fe(2) C(39) C(38) -82.9(8) yes
C(36) Fe(2) C(39) C(40) 38.2(9) yes
C(36) Fe(2) C(40) C(39) -119(1) yes
C(36) C(37) Fe(2) C(38) -116(1) yes
C(36) C(37) Fe(2) C(39) -80.5(10) yes
C(36) C(37) Fe(2) C(40) -38.3(9) yes
C(36) C(37) C(38) C(39) 0(1) yes
C(36) C(40) Fe(2) C(37) 39.3(9) yes
C(36) C(40) Fe(2) C(38) 83.2(8) yes
C(36) C(40) Fe(2) C(39) 119(1) yes
C(36) C(40) C(39) C(38) 0(1) yes
C(37) Fe(2) C(36) C(40) -117(1) yes
C(37) Fe(2) C(38) C(39) 120.9(10) yes
C(37) Fe(2) C(39) C(38) -37.1(8) yes
C(37) Fe(2) C(39) C(40) 83.9(9) yes
C(37) Fe(2) C(40) C(39) -80.1(9) yes
C(37) C(36) Fe(2) C(38) 38.8(9) yes
C(37) C(36) Fe(2) C(39) 81.4(9) yes
C(37) C(36) Fe(2) C(40) 117(1) yes
C(37) C(36) C(40) C(39) 0(1) yes
C(37) C(38) Fe(2) C(39) -120.9(10) yes
C(37) C(38) Fe(2) C(40) -84.7(8) yes
C(37) C(38) C(39) C(40) 0(1) yes
C(38) Fe(2) C(36) C(40) -79.1(8) yes
C(38) Fe(2) C(39) C(40) 121(1) yes
C(38) Fe(2) C(40) C(39) -36.2(7) yes
C(38) C(37) Fe(2) C(39) 35.9(7) yes
C(38) C(37) Fe(2) C(40) 78.2(8) yes
C(38) C(37) C(36) C(40) 0(1) yes
C(38) C(39) Fe(2) C(40) -121(1) yes
C(39) Fe(2) C(36) C(40) -36.6(7) yes
C(39) C(38) Fe(2) C(40) 36.1(7) yes
C(39) C(38) Fe(2) C(40) 36.1(7) yes
